data_4331541
loop_
_publ_author_name
'Yu, Shu-Yan'
'Huang, Hai-Ping'
'Li, Sheng-Hui'
'Jiao, Qing'
'Li, Yi-Zhi'
'Wu, Biao'
'Sei, Yoshihisa'
'Yamaguchi, Kentaro'
'Pan, Yuan-Jiang'
'Ma, Hong-Wei'

_publ_section_title
;
 Solution self-assembly, spontaneous deprotonation, and crystal structures
 of bipyrazolate-bridged metallomacrocycles with dimetal centers.
;
_journal_issue 25
_journal_name_full 'Inorganic chemistry'
_journal_page_first 9471
_journal_page_last 9488
_journal_paper_doi 10.1021/ic0509332
_journal_volume 44
_journal_year 2005
_chemical_formula_sum 'C108 H128 F36 N24 O16 P6 Pd6'
_chemical_formula_weight 3526.56
_chemical_name_systematic
; 
 ? 
;
_space_group_IT_number 62
_symmetry_cell_setting orthorhombic
_symmetry_space_group_name_Hall '-P 2ac 2n'
_symmetry_space_group_name_H-M 'P n m a'
_atom_sites_solution_hydrogens geom
_atom_sites_solution_primary direct
_atom_sites_solution_secondary difmap
_audit_creation_method SHELXL-97
_cell_angle_alpha 90.00
_cell_angle_beta 90.00
_cell_angle_gamma 90.00
_cell_formula_units_Z 4
_cell_length_a 20.228(4)
_cell_length_b 32.832(6)
_cell_length_c 26.962(5)
_cell_measurement_reflns_used 1017
_cell_measurement_temperature 293(2)
_cell_measurement_theta_max 17.01
_cell_measurement_theta_min 2.24
_cell_volume 17906(6)
_computing_cell_refinement SMART
_computing_data_collection 'SMART (Bruker, 2000)'
_computing_data_reduction 'SAINT (Bruker, 2000)'
_computing_molecular_graphics SHELXTL
_computing_publication_material SHELXTL
_computing_structure_refinement SHELXTL
_computing_structure_solution 'SHELXTL (Bruker, 2000)'
_diffrn_ambient_temperature 293(2)
_diffrn_measured_fraction_theta_full 0.984
_diffrn_measured_fraction_theta_max 0.984
_diffrn_measurement_device_type 'Bruker Smart Apex CCD area detector'
_diffrn_measurement_method 'phi and omega scans'
_diffrn_radiation_monochromator graphite
_diffrn_radiation_source 'sealed tube'
_diffrn_radiation_type MoK\a
_diffrn_radiation_wavelength 0.71073
_diffrn_reflns_av_R_equivalents 0.0947
_diffrn_reflns_av_sigmaI/netI 0.0992
_diffrn_reflns_limit_h_max 26
_diffrn_reflns_limit_h_min -26
_diffrn_reflns_limit_k_max 42
_diffrn_reflns_limit_k_min -40
_diffrn_reflns_limit_l_max 34
_diffrn_reflns_limit_l_min -35
_diffrn_reflns_number 125137
_diffrn_reflns_theta_full 28.00
_diffrn_reflns_theta_max 28.00
_diffrn_reflns_theta_min 0.98
_exptl_absorpt_coefficient_mu 0.732
_exptl_absorpt_correction_T_max 0.85
_exptl_absorpt_correction_T_min 0.81
_exptl_absorpt_correction_type multi-scan
_exptl_absorpt_process_details 'SADABS,(Bruker 2000)'
_exptl_crystal_density_diffrn 1.308
_exptl_crystal_density_method 'not measured'
_exptl_crystal_F_000 7048
_exptl_crystal_size_max 0.33
_exptl_crystal_size_mid 0.25
_exptl_crystal_size_min 0.22
_refine_diff_density_max 0.727
_refine_diff_density_min -0.675
_refine_diff_density_rms 0.088
_refine_ls_extinction_method none
_refine_ls_goodness_of_fit_ref 0.992
_refine_ls_hydrogen_treatment constr
_refine_ls_matrix_type full
_refine_ls_number_parameters 1031
_refine_ls_number_reflns 21633
_refine_ls_number_restraints 0
_refine_ls_restrained_S_all 0.992
_refine_ls_R_factor_all 0.1053
_refine_ls_R_factor_gt 0.0639
_refine_ls_shift/su_max 0.000
_refine_ls_shift/su_mean 0.000
_refine_ls_structure_factor_coef Fsqd
_refine_ls_weighting_details 'calc w=1/[\s^2^(Fo^2^)+(0.05P)^2^+1.22P] where P=(Fo^2^+2Fc^2^)/3'
_refine_ls_weighting_scheme calc
_refine_ls_wR_factor_gt 0.1224
_refine_ls_wR_factor_ref 0.1297
_reflns_number_gt 13145
_reflns_number_total 21633
_reflns_threshold_expression >2sigma(I)
_cod_data_source_file ic0509332sup1.cif
_cod_data_source_block 6a
_cod_depositor_comments
;
The following automatic conversions were performed:

'_symmetry_cell_setting' value 'Orthorhombic' changed to
'orthorhombic' according to
/home/saulius/struct/CIF-dictionaries/cif_core.dic dictionary named
'cif_core.dic' version 2.4.2 from 2011-04-26.

Automatic conversion script
Id: cif_fix_values 1891 2012-01-12 08:04:46Z andrius 

 Adding full bibliography for 4331538--4331543.cif.
;
_cod_original_sg_symbol_Hall '-P 2ac 2n '
_cod_original_sg_symbol_H-M 'Pnma '
_cod_database_code 4331541

loop_
_symmetry_equiv_pos_as_xyz
'x, y, z'
'-x+1/2, -y, z+1/2'
'x+1/2, -y+1/2, -z+1/2'
'-x, y+1/2, -z'
'-x, -y, -z'
'x-1/2, y, -z-1/2'
'-x-1/2, y-1/2, z-1/2'
'x, -y-1/2, z'

loop_
_atom_site_label
_atom_site_type_symbol
_atom_site_fract_x
_atom_site_fract_y
_atom_site_fract_z
_atom_site_U_iso_or_equiv
_atom_site_adp_type
_atom_site_occupancy
_atom_site_symmetry_multiplicity
_atom_site_calc_flag
_atom_site_refinement_flags
Pd1 Pd 0.379719(18) 0.450298(10) 0.309073(13) 0.04527(9) Uani 1 1 d .
Pd2 Pd 0.233330(18) 0.457448(10) 0.355376(13) 0.04334(9) Uani 1 1 d .
Pd3 Pd 0.03947(2) 0.2500 -0.050832(17) 0.03975(11) Uani 1 2 d S
Pd4 Pd 0.18702(3) 0.2500 -0.08177(2) 0.04914(13) Uani 1 2 d S
P1 P 0.12131(7) 0.05942(4) 0.92462(6) 0.0572(3) Uani 1 1 d .
P2 P 0.76939(6) 0.43467(4) 0.83469(5) 0.0522(3) Uani 1 1 d .
P3 P 0.57891(10) 0.2500 0.25425(9) 0.0641(5) Uani 1 2 d S
P4 P 0.15033(9) 0.2500 0.62209(7) 0.0526(4) Uani 1 2 d S
F1 F 0.10380(12) 0.09935(8) 0.95637(10) 0.0526(6) Uani 1 1 d .
F2 F 0.10476(12) 0.08473(8) 0.87204(9) 0.0486(6) Uani 1 1 d .
F3 F 0.19646(12) 0.07791(7) 0.91897(9) 0.0458(6) Uani 1 1 d .
F4 F 0.14254(11) 0.03440(7) 0.97566(9) 0.0438(6) Uani 1 1 d .
F5 F 0.04671(13) 0.04054(8) 0.92590(10) 0.0524(6) Uani 1 1 d .
F6 F 0.13875(13) 0.01929(8) 0.89232(10) 0.0580(7) Uani 1 1 d .
F7 F 0.69724(13) 0.44956(7) 0.85897(9) 0.0489(6) Uani 1 1 d .
F8 F 0.76172(13) 0.38956(7) 0.86214(9) 0.0454(6) Uani 1 1 d .
F9 F 0.84051(11) 0.42060(7) 0.80999(9) 0.0418(5) Uani 1 1 d .
F10 F 0.77670(12) 0.47951(8) 0.80752(10) 0.0536(6) Uani 1 1 d .
F11 F 0.80855(13) 0.45275(8) 0.88430(11) 0.0608(7) Uani 1 1 d .
F12 F 0.72992(13) 0.41660(8) 0.78570(10) 0.0543(6) Uani 1 1 d .
F13 F 0.5962(3) 0.21055(16) 0.2848(2) 0.0611(15) Uani 0.50 1 d P
F14 F 0.6528(3) 0.26937(14) 0.2545(2) 0.0590(14) Uani 0.50 1 d P
F15 F 0.5611(3) 0.29011(19) 0.2198(3) 0.0695(18) Uani 0.50 1 d P
F16 F 0.5047(3) 0.23200(15) 0.2490(2) 0.0636(15) Uani 0.50 1 d P
F17 F 0.5581(2) 0.27553(16) 0.3061(2) 0.0518(13) Uani 0.50 1 d P
F18 F 0.5940(3) 0.22528(18) 0.2022(2) 0.0605(15) Uani 0.50 1 d P
F19 F 0.0783(3) 0.23552(12) 0.64683(17) 0.0456(12) Uani 0.50 1 d P
F20 F 0.1426(3) 0.29551(14) 0.64920(18) 0.0465(12) Uani 0.50 1 d P
F21 F 0.2221(2) 0.26428(12) 0.59758(16) 0.0416(11) Uani 0.50 1 d P
F22 F 0.1584(3) 0.20472(16) 0.59574(19) 0.0525(13) Uani 0.50 1 d P
F23 F 0.1899(3) 0.23195(16) 0.6715(2) 0.0630(15) Uani 0.50 1 d P
F24 F 0.1107(3) 0.26795(15) 0.57317(18) 0.0525(13) Uani 0.50 1 d P
N1 N 0.41868(19) 0.50133(11) 0.28173(14) 0.0469(9) Uani 1 1 d .
N2 N 0.45985(17) 0.45656(12) 0.35272(15) 0.0513(10) Uani 1 1 d .
N3 N 0.22587(18) 0.46675(11) 0.43031(14) 0.0478(9) Uani 1 1 d .
N4 N 0.18954(19) 0.51205(13) 0.35405(15) 0.0540(10) Uani 1 1 d .
N5 N -0.0143(2) 0.21172(11) -0.09114(13) 0.0467(9) Uani 1 1 d .
N6 N 0.21284(18) 0.21082(10) -0.13427(13) 0.0447(8) Uani 1 1 d .
N7 N 0.27659(19) 0.40356(10) 0.36022(13) 0.0448(9) Uani 1 1 d .
N8 N 0.34150(17) 0.40078(11) 0.34010(13) 0.0429(8) Uani 1 1 d .
N9 N 0.30447(15) 0.44773(10) 0.26327(12) 0.0380(8) Uani 1 1 d .
N10 N 0.2409(2) 0.44998(14) 0.28480(14) 0.0584(11) Uani 1 1 d .
N11 N 0.09565(17) 0.28957(11) -0.01709(16) 0.0517(10) Uani 1 1 d .
N12 N 0.16132(19) 0.29204(11) -0.03241(15) 0.0508(9) Uani 1 1 d .
O1 O 0.4848(4) 0.65029(18) 0.0357(2) 0.0596(18) Uani 0.50 1 d P
H1A H 0.5087 0.6355 0.0171 0.072 Uiso 0.50 1 d PR
H1B H 0.4444 0.6476 0.0276 0.072 Uiso 0.50 1 d PR
O2 O 0.4384(3) 0.3697(2) 0.0266(2) 0.0603(18) Uani 0.50 1 d P
H2D H 0.4425 0.3955 0.0275 0.072 Uiso 0.50 1 d PR
H2C H 0.4063 0.3625 0.0449 0.072 Uiso 0.50 1 d PR
O3 O 0.3609(4) 0.3066(2) 0.1739(3) 0.0652(19) Uani 0.50 1 d P
H3E H 0.3977 0.2943 0.1769 0.078 Uiso 0.50 1 d PR
H3F H 0.3309 0.2931 0.1887 0.078 Uiso 0.50 1 d PR
O4 O 0.4147(3) 0.34312(19) 0.1201(2) 0.0535(16) Uani 0.50 1 d P
H4D H 0.4022 0.3196 0.1106 0.064 Uiso 0.50 1 d PR
H4B H 0.4545 0.3470 0.1112 0.064 Uiso 0.50 1 d PR
O6 O 0.2234(4) 0.2500 0.1266(4) 0.064(3) Uani 0.50 2 d SP
H6D H 0.2130 0.2744 0.1336 0.077 Uiso 0.25 1 d PR
H6A H 0.1891 0.2350 0.1279 0.077 Uiso 0.25 1 d PR
O7 O 0.0950(3) 0.45050(17) 0.3764(3) 0.0605(18) Uani 0.50 1 d P
H7A H 0.0943 0.4391 0.4047 0.073 Uiso 0.50 1 d PR
H7B H 0.1233 0.4696 0.3765 0.073 Uiso 0.50 1 d PR
O8 O 0.0609(3) 0.30487(19) 0.4486(2) 0.0578(18) Uani 0.50 1 d P
H8A H 0.0459 0.3055 0.4781 0.069 Uiso 0.50 1 d PR
H8C H 0.0973 0.2920 0.4482 0.069 Uiso 0.50 1 d PR
O9 O 0.2812(4) 0.2500 0.5189(3) 0.043(2) Uani 0.50 2 d SP
H9D H 0.2451 0.2591 0.5073 0.052 Uiso 0.25 1 d PR
H9C H 0.2937 0.2649 0.5429 0.052 Uiso 0.25 1 d PR
O10 O 0.3968(6) 0.2697(4) 0.0018(5) 0.063(4) Uani 0.25 1 d P
H10A H 0.4339 0.2755 -0.0111 0.076 Uiso 0.25 1 d PR
H10B H 0.3954 0.2444 0.0084 0.076 Uiso 0.25 1 d PR
O11 O 0.4027(3) 0.41884(19) 0.4997(2) 0.0534(16) Uani 0.50 1 d P
H11A H 0.4249 0.4018 0.5166 0.064 Uiso 0.50 1 d PR
H11B H 0.4007 0.4413 0.5153 0.064 Uiso 0.50 1 d PR
O12 O 0.9693(5) 0.2500 0.7417(3) 0.068(3) Uani 0.50 2 d SP
H12B H 1.0010 0.2669 0.7392 0.081 Uiso 0.25 1 d PR
H12C H 0.9796 0.2280 0.7271 0.081 Uiso 0.25 1 d PR
O13 O 0.0716(4) 0.2035(2) 0.8192(3) 0.067(2) Uani 0.50 1 d P
H13D H 0.0698 0.2166 0.7920 0.080 Uiso 0.50 1 d PR
H13C H 0.0862 0.2190 0.8419 0.080 Uiso 0.50 1 d PR
O14 O 0.0511(3) 0.45813(19) 0.5797(3) 0.0604(18) Uani 0.50 1 d P
H14A H 0.0573 0.4404 0.6022 0.091 Uiso 0.50 1 d PR
H14B H 0.0344 0.4794 0.5925 0.091 Uiso 0.50 1 d PR
O15 O 0.5000 0.5000 0.0000 0.062(3) Uani 0.50 2 d SP
H15D H 0.5022 0.4986 0.0314 0.074 Uiso 0.25 1 d PR
H15C H 0.4683 0.4852 -0.0103 0.074 Uiso 0.25 1 d PR
O16 O 0.9656(3) 0.23470(15) 0.5908(2) 0.0529(16) Uani 0.50 1 d P
H16A H 1.0017 0.2328 0.5748 0.064 Uiso 0.50 1 d PR
H16B H 0.9727 0.2464 0.6184 0.064 Uiso 0.50 1 d PR
O17 O 0.3914(3) 0.1874(2) 0.8306(2) 0.0559(17) Uani 0.50 1 d P
H17D H 0.4116 0.2098 0.8349 0.067 Uiso 0.50 1 d PR
H17F H 0.4141 0.1721 0.8116 0.067 Uiso 0.50 1 d PR
O18 O 0.0647(4) 0.2500 0.7232(3) 0.049(2) Uani 0.50 2 d SP
H18C H 0.0665 0.2562 0.7538 0.059 Uiso 0.25 1 d PR
H18D H 0.0850 0.2685 0.7072 0.059 Uiso 0.25 1 d PR
O19 O 0.0155(3) 0.32324(18) 0.6711(2) 0.0508(15) Uani 0.50 1 d P
H19D H 0.0548 0.3291 0.6796 0.061 Uiso 0.50 1 d PR
H19G H -0.0082 0.3201 0.6968 0.061 Uiso 0.50 1 d PR
O20 O 0.2494(3) 0.1868(2) 0.5654(2) 0.0581(17) Uani 0.50 1 d P
H20A H 0.2630 0.1640 0.5545 0.070 Uiso 0.50 1 d PR
H20C H 0.2382 0.2041 0.5435 0.070 Uiso 0.50 1 d PR
C1 C 0.3939(2) 0.52415(12) 0.24388(16) 0.0426(10) Uani 1 1 d .
H1 H 0.3521 0.5179 0.2317 0.051 Uiso 1 1 calc R
C2 C 0.42777(19) 0.55580(12) 0.22298(14) 0.0359(8) Uani 1 1 d .
H2 H 0.4096 0.5703 0.1967 0.043 Uiso 1 1 calc R
C3 C 0.4883(2) 0.56587(14) 0.24107(16) 0.0471(10) Uani 1 1 d .
H3 H 0.5109 0.5883 0.2284 0.056 Uiso 1 1 calc R
C4 C 0.5161(2) 0.54285(14) 0.27814(19) 0.0556(12) Uani 1 1 d .
H4 H 0.5587 0.5489 0.2886 0.067 Uiso 1 1 calc R
C5 C 0.4830(2) 0.51099(13) 0.30048(16) 0.0406(9) Uani 1 1 d .
C6 C 0.5071(2) 0.48444(15) 0.33666(19) 0.0554(12) Uani 1 1 d .
C7 C 0.5656(2) 0.48910(15) 0.35910(17) 0.0491(11) Uani 1 1 d .
H7 H 0.5957 0.5084 0.3478 0.059 Uiso 1 1 calc R
C8 C 0.5805(2) 0.46478(13) 0.39937(17) 0.0468(10) Uani 1 1 d .
H8 H 0.6211 0.4673 0.4152 0.056 Uiso 1 1 calc R
C9 C 0.5337(2) 0.43592(11) 0.41653(15) 0.0401(9) Uani 1 1 d .
H9 H 0.5432 0.4196 0.4438 0.048 Uiso 1 1 calc R
C10 C 0.4747(2) 0.43243(14) 0.39264(17) 0.0470(11) Uani 1 1 d .
H10 H 0.4441 0.4134 0.4036 0.056 Uiso 1 1 calc R
C11 C 0.2422(2) 0.43944(16) 0.4659(2) 0.0574(12) Uani 1 1 d .
H11 H 0.2654 0.4160 0.4576 0.069 Uiso 1 1 calc R
C12 C 0.2240(2) 0.44669(16) 0.51471(17) 0.0523(11) Uani 1 1 d .
H12 H 0.2339 0.4274 0.5389 0.063 Uiso 1 1 calc R
C13 C 0.1922(2) 0.48125(13) 0.52766(15) 0.0426(10) Uani 1 1 d .
H13 H 0.1811 0.4857 0.5607 0.051 Uiso 1 1 calc R
C14 C 0.1760(2) 0.51026(12) 0.49212(17) 0.0433(10) Uani 1 1 d .
H14 H 0.1547 0.5344 0.5005 0.052 Uiso 1 1 calc R
C15 C 0.19359(19) 0.50100(12) 0.44227(16) 0.0389(9) Uani 1 1 d .
C16 C 0.1775(2) 0.52929(13) 0.40201(16) 0.0418(9) Uani 1 1 d .
C17 C 0.1483(2) 0.56708(14) 0.40149(18) 0.0505(11) Uani 1 1 d .
H17 H 0.1376 0.5783 0.4321 0.061 Uiso 1 1 d R
C18 C 0.1333(2) 0.58892(14) 0.36050(15) 0.0450(10) Uani 1 1 d .
H18 H 0.1147 0.6147 0.3632 0.054 Uiso 1 1 calc R
C19 C 0.1462(2) 0.57208(14) 0.31467(19) 0.0538(12) Uani 1 1 d .
H19 H 0.1365 0.5862 0.2857 0.065 Uiso 1 1 calc R
C20 C 0.1730(2) 0.53505(13) 0.31283(18) 0.0506(11) Uani 1 1 d .
H20 H 0.1812 0.5239 0.2817 0.061 Uiso 1 1 calc R
C21 C 0.4249(2) 0.34935(14) 0.31783(15) 0.0446(10) Uani 1 1 d .
H21A H 0.4592 0.3637 0.3351 0.067 Uiso 1 1 calc R
H21B H 0.4249 0.3573 0.2836 0.067 Uiso 1 1 calc R
H21C H 0.4327 0.3206 0.3203 0.067 Uiso 1 1 calc R
C22 C 0.3606(2) 0.35922(14) 0.34014(17) 0.0454(10) Uani 1 1 d .
C23 C 0.3070(2) 0.33656(15) 0.35665(19) 0.0543(12) Uani 1 1 d .
C24 C 0.2545(2) 0.36306(13) 0.37052(16) 0.0409(9) Uani 1 1 d .
C25 C 0.1872(2) 0.35799(13) 0.39010(16) 0.0436(10) Uani 1 1 d .
H25A H 0.1571 0.3746 0.3713 0.065 Uiso 1 1 d R
H25B H 0.1749 0.3299 0.3869 0.065 Uiso 1 1 d R
H25C H 0.1854 0.3658 0.4244 0.065 Uiso 1 1 d R
C26 C 0.1251(2) 0.43609(13) 0.26019(16) 0.0454(10) Uani 1 1 d .
H26A H 0.1177 0.4248 0.2926 0.068 Uiso 1 1 calc R
H26B H 0.1014 0.4204 0.2360 0.068 Uiso 1 1 calc R
H26C H 0.1100 0.4638 0.2595 0.068 Uiso 1 1 calc R
C27 C 0.1956(2) 0.43491(15) 0.2489(2) 0.0568(12) Uani 1 1 d .
C28 C 0.2317(2) 0.42313(16) 0.20544(17) 0.0540(12) Uani 1 1 d .
C29 C 0.2985(2) 0.43154(13) 0.21559(17) 0.0464(10) Uani 1 1 d .
C30 C 0.3595(2) 0.42565(12) 0.18536(15) 0.0397(9) Uani 1 1 d .
H30A H 0.3787 0.4517 0.1778 0.060 Uiso 1 1 calc R
H30B H 0.3485 0.4119 0.1551 0.060 Uiso 1 1 calc R
H30C H 0.3907 0.4096 0.2037 0.060 Uiso 1 1 calc R
C31 C 0.2057(2) 0.40483(13) 0.16019(17) 0.0424(10) Uani 1 1 d .
C32 C 0.1634(2) 0.37034(13) 0.16594(17) 0.0434(10) Uani 1 1 d .
H32 H 0.1497 0.3619 0.1972 0.052 Uiso 1 1 calc R
C33 C 0.1435(2) 0.34991(14) 0.12386(19) 0.0525(12) Uani 1 1 d .
H33 H 0.1138 0.3285 0.1270 0.063 Uiso 1 1 calc R
C34 C 0.1664(2) 0.36029(14) 0.0770(2) 0.0525(12) Uani 1 1 d .
C35 C 0.2088(2) 0.39277(13) 0.07184(15) 0.0421(10) Uani 1 1 d .
H35 H 0.2233 0.4001 0.0404 0.051 Uiso 1 1 calc R
C36 C 0.2307(2) 0.41496(14) 0.11308(16) 0.0506(11) Uani 1 1 d .
H36 H 0.2611 0.4360 0.1094 0.061 Uiso 1 1 calc R
C37 C 0.0223(2) 0.31936(12) 0.04850(15) 0.0428(10) Uani 1 1 d .
H37A H 0.0138 0.3475 0.0559 0.064 Uiso 1 1 calc R
H37B H 0.0216 0.3038 0.0786 0.064 Uiso 1 1 calc R
H37C H -0.0112 0.3093 0.0264 0.064 Uiso 1 1 calc R
C38 C 0.0873(2) 0.31550(12) 0.02493(15) 0.0394(9) Uani 1 1 d .
C39 C 0.1508(2) 0.33311(12) 0.03515(17) 0.0431(10) Uani 1 1 d .
C40 C 0.1962(2) 0.31811(12) -0.00030(15) 0.0396(9) Uani 1 1 d .
C41 C 0.2664(2) 0.32447(15) -0.01082(19) 0.0561(12) Uani 1 1 d .
H41C H 0.2946 0.3162 0.0161 0.067 Uiso 1 1 d R
H41A H 0.2755 0.3097 -0.0408 0.067 Uiso 1 1 d R
H41B H 0.2714 0.3528 -0.0187 0.067 Uiso 1 1 d R
C42 C -0.0649(2) 0.22813(13) -0.12085(16) 0.0480(11) Uani 1 1 d .
C43 C -0.1084(2) 0.20343(12) -0.14365(16) 0.0414(9) Uani 1 1 d .
H43 H -0.1422 0.2145 -0.1628 0.050 Uiso 1 1 calc R
C44 C -0.1030(2) 0.16151(14) -0.13872(19) 0.0554(12) Uani 1 1 d .
H44 H -0.1340 0.1451 -0.1546 0.067 Uiso 1 1 calc R
C45 C -0.0538(3) 0.14310(13) -0.11128(19) 0.0565(13) Uani 1 1 d .
H45 H -0.0510 0.1149 -0.1083 0.068 Uiso 1 1 calc R
C46 C -0.0088(2) 0.16867(15) -0.08851(19) 0.0542(12) Uani 1 1 d .
H46 H 0.0262 0.1573 -0.0709 0.065 Uiso 1 1 calc R
C47 C 0.2030(2) 0.16868(13) -0.13275(16) 0.0424(10) Uani 1 1 d .
H47 H 0.1886 0.1568 -0.1034 0.051 Uiso 1 1 calc R
C48 C 0.2138(2) 0.14451(14) -0.17320(16) 0.0447(10) Uani 1 1 d .
H48 H 0.2034 0.1169 -0.1720 0.054 Uiso 1 1 calc R
C49 C 0.2403(2) 0.16125(14) -0.2163(2) 0.0557(12) Uani 1 1 d .
H49 H 0.2508 0.1450 -0.2434 0.067 Uiso 1 1 calc R
C50 C 0.2507(2) 0.20428(16) -0.2172(2) 0.0627(14) Uani 1 1 d .
H50 H 0.2662 0.2163 -0.2462 0.075 Uiso 1 1 calc R
C51 C 0.2387(2) 0.22820(14) -0.17721(18) 0.0493(11) Uani 1 1 d .
C52 C 0.2495(2) 0.27134(12) 0.34506(15) 0.0446(10) Uani 1 1 d .
H52 H 0.2120 0.2854 0.3351 0.054 Uiso 1 1 calc R
C53 C 0.3060(3) 0.29284(12) 0.36002(17) 0.0487(11) Uani 1 1 d .
C54 C 0.3610(2) 0.27243(12) 0.37678(15) 0.0440(10) Uani 1 1 d .
H54 H 0.3977 0.2868 0.3880 0.053 Uiso 1 1 calc R

loop_
_atom_site_aniso_label
_atom_site_aniso_U_11
_atom_site_aniso_U_22
_atom_site_aniso_U_33
_atom_site_aniso_U_23
_atom_site_aniso_U_13
_atom_site_aniso_U_12
Pd1 0.0508(2) 0.04262(18) 0.04245(18) -0.00087(15) 0.00500(15) -0.00235(15)
Pd2 0.0503(2) 0.03729(16) 0.04244(18) -0.00219(14) -0.00640(15) -0.00379(14)
Pd3 0.0346(2) 0.0416(2) 0.0430(3) 0.000 -0.00551(19) 0.000
Pd4 0.0447(3) 0.0502(3) 0.0525(3) 0.000 -0.0038(2) 0.000
P1 0.0440(7) 0.0568(7) 0.0709(9) -0.0009(7) -0.0005(6) 0.0109(6)
P2 0.0426(7) 0.0618(8) 0.0521(7) -0.0050(6) -0.0025(6) 0.0067(6)
P3 0.0509(11) 0.0561(11) 0.0852(15) 0.000 0.0016(10) 0.000
P4 0.0399(9) 0.0617(11) 0.0563(11) 0.000 0.0045(8) 0.000
F1 0.0433(14) 0.0563(15) 0.0583(16) -0.0058(13) -0.0018(12) 0.0046(12)
F2 0.0437(14) 0.0542(14) 0.0480(14) -0.0036(12) -0.0020(11) 0.0030(11)
F3 0.0499(15) 0.0376(12) 0.0499(14) -0.0044(11) 0.0063(11) 0.0033(10)
F4 0.0347(12) 0.0413(13) 0.0553(15) -0.0032(11) 0.0043(11) 0.0133(10)
F5 0.0520(15) 0.0536(15) 0.0517(15) -0.0050(12) 0.0016(12) 0.0212(12)
F6 0.0407(14) 0.0670(17) 0.0662(18) -0.0061(15) -0.0036(13) 0.0107(13)
F7 0.0562(16) 0.0473(14) 0.0432(14) -0.0046(11) -0.0059(12) 0.0035(12)
F8 0.0572(15) 0.0363(12) 0.0426(13) 0.0006(10) 0.0012(12) 0.0072(11)
F9 0.0300(12) 0.0463(13) 0.0492(14) -0.0059(11) 0.0073(10) 0.0086(10)
F10 0.0435(14) 0.0619(16) 0.0552(16) -0.0066(13) 0.0036(12) 0.0125(12)
F11 0.0485(16) 0.0568(16) 0.0770(19) -0.0105(15) -0.0005(14) 0.0103(13)
F12 0.0494(15) 0.0573(15) 0.0563(16) -0.0082(13) -0.0005(12) 0.0071(12)
F13 0.036(3) 0.051(3) 0.096(5) -0.007(3) 0.001(3) 0.003(2)
F14 0.055(3) 0.041(2) 0.081(4) -0.010(3) -0.007(3) 0.020(2)
F15 0.049(4) 0.057(4) 0.102(5) 0.000(4) -0.009(4) 0.014(3)
F16 0.074(4) 0.046(3) 0.071(4) -0.006(3) 0.009(3) 0.006(3)
F17 0.024(2) 0.060(3) 0.072(4) -0.005(3) 0.007(2) 0.005(2)
F18 0.052(4) 0.057(3) 0.072(4) 0.012(3) -0.003(3) -0.007(3)
F19 0.061(3) 0.031(2) 0.045(3) -0.0011(18) 0.005(2) 0.0007(19)
F20 0.058(3) 0.036(2) 0.046(3) 0.005(2) -0.007(2) 0.008(2)
F21 0.033(2) 0.047(3) 0.045(2) -0.0014(18) -0.0055(19) 0.0154(17)
F22 0.044(3) 0.065(3) 0.049(3) 0.010(3) 0.001(2) 0.000(2)
F23 0.050(3) 0.062(3) 0.076(4) 0.011(3) 0.004(3) 0.007(2)
F24 0.057(3) 0.058(3) 0.043(3) -0.005(2) 0.003(2) 0.004(2)
N1 0.051(2) 0.046(2) 0.044(2) -0.0036(16) 0.0083(17) -0.0016(17)
N2 0.0300(18) 0.057(2) 0.067(3) -0.014(2) -0.0072(17) -0.0067(17)
N3 0.046(2) 0.047(2) 0.050(2) -0.0087(17) -0.0109(17) -0.0031(17)
N4 0.047(2) 0.062(2) 0.053(2) -0.008(2) 0.0025(18) -0.0080(19)
N5 0.060(2) 0.044(2) 0.0361(19) -0.0002(16) 0.0026(17) -0.0050(18)
N6 0.049(2) 0.0390(18) 0.046(2) -0.0027(16) 0.0122(17) 0.0011(16)
N7 0.056(2) 0.0340(17) 0.044(2) -0.0073(15) -0.0094(17) -0.0041(16)
N8 0.0312(18) 0.047(2) 0.051(2) -0.0014(17) -0.0006(15) -0.0088(15)
N9 0.0286(17) 0.0391(18) 0.046(2) -0.0046(15) -0.0126(14) -0.0094(14)
N10 0.052(2) 0.084(3) 0.039(2) 0.001(2) 0.0083(18) -0.009(2)
N11 0.0275(18) 0.053(2) 0.075(3) 0.000(2) 0.0008(18) -0.0010(16)
N12 0.045(2) 0.049(2) 0.058(2) -0.0035(18) -0.0084(18) -0.0146(17)
O1 0.078(5) 0.040(3) 0.061(4) 0.010(3) 0.024(4) 0.003(3)
O2 0.062(4) 0.059(4) 0.060(4) -0.015(3) -0.030(3) 0.007(3)
O3 0.065(5) 0.070(5) 0.060(4) 0.003(4) 0.025(4) 0.006(4)
O4 0.052(4) 0.060(4) 0.048(4) -0.019(3) -0.026(3) -0.004(3)
O6 0.043(5) 0.045(5) 0.104(8) 0.000 0.019(5) 0.000
O7 0.075(5) 0.034(3) 0.073(5) -0.011(3) 0.013(4) -0.006(3)
O8 0.056(4) 0.056(4) 0.061(4) -0.010(3) -0.029(3) -0.002(3)
O9 0.030(4) 0.035(4) 0.064(6) 0.000 0.018(4) 0.000
O10 0.056(8) 0.045(7) 0.088(10) 0.002(7) -0.030(7) -0.012(6)
O11 0.059(4) 0.054(4) 0.046(4) 0.006(3) -0.021(3) 0.002(3)
O12 0.063(7) 0.089(7) 0.051(6) 0.000 0.017(5) 0.000
O13 0.064(5) 0.053(4) 0.083(5) -0.019(4) -0.030(4) 0.003(3)
O14 0.066(5) 0.042(3) 0.073(5) -0.001(3) 0.010(4) 0.013(3)
O15 0.046(5) 0.080(7) 0.059(6) 0.015(5) 0.001(4) 0.012(5)
O16 0.065(4) 0.036(3) 0.058(4) -0.004(2) 0.025(3) 0.007(3)
O17 0.063(4) 0.062(4) 0.043(4) 0.009(3) 0.006(3) 0.001(3)
O18 0.053(5) 0.055(5) 0.038(5) 0.000 -0.026(4) 0.000
O19 0.054(4) 0.057(4) 0.042(3) 0.004(3) 0.008(3) -0.001(3)
O20 0.068(5) 0.063(4) 0.043(4) -0.010(3) 0.022(3) -0.005(3)
C1 0.041(2) 0.042(2) 0.045(2) 0.0014(19) 0.0057(18) -0.0011(18)
C2 0.037(2) 0.037(2) 0.034(2) -0.0018(16) -0.0061(16) -0.0013(16)
C3 0.043(2) 0.052(3) 0.047(3) -0.003(2) 0.008(2) -0.001(2)
C4 0.050(3) 0.057(3) 0.060(3) -0.003(2) -0.013(2) -0.013(2)
C5 0.034(2) 0.044(2) 0.044(2) 0.0008(19) 0.0040(17) -0.0066(17)
C6 0.043(3) 0.058(3) 0.065(3) -0.006(2) -0.009(2) -0.009(2)
C7 0.031(2) 0.064(3) 0.052(3) -0.008(2) 0.0009(19) -0.012(2)
C8 0.041(2) 0.050(2) 0.050(3) -0.006(2) 0.006(2) 0.0002(19)
C9 0.054(3) 0.0269(18) 0.040(2) -0.0044(16) 0.0006(19) -0.0035(17)
C10 0.035(2) 0.057(3) 0.049(3) -0.010(2) -0.0030(19) -0.009(2)
C11 0.049(3) 0.058(3) 0.065(3) 0.003(3) -0.006(2) -0.011(2)
C12 0.045(3) 0.071(3) 0.041(2) -0.004(2) 0.005(2) -0.002(2)
C13 0.054(3) 0.047(2) 0.0263(19) -0.0034(17) 0.0012(18) 0.000(2)
C14 0.036(2) 0.034(2) 0.059(3) -0.0042(19) -0.0108(19) -0.0038(17)
C15 0.031(2) 0.038(2) 0.048(2) 0.0062(18) -0.0045(17) -0.0037(17)
C16 0.039(2) 0.046(2) 0.041(2) -0.0004(19) -0.0021(18) 0.0046(19)
C17 0.045(3) 0.058(3) 0.049(3) -0.011(2) 0.011(2) -0.010(2)
C18 0.055(3) 0.047(2) 0.033(2) 0.0028(19) -0.0010(19) 0.003(2)
C19 0.057(3) 0.044(2) 0.060(3) -0.003(2) 0.001(2) -0.002(2)
C20 0.063(3) 0.043(2) 0.046(3) 0.000(2) -0.004(2) -0.004(2)
C21 0.047(2) 0.058(3) 0.030(2) -0.0010(19) 0.0056(17) -0.002(2)
C22 0.034(2) 0.054(3) 0.048(3) 0.006(2) 0.0014(18) -0.0049(19)
C23 0.039(2) 0.059(3) 0.065(3) 0.000(2) -0.002(2) -0.003(2)
C24 0.035(2) 0.048(2) 0.041(2) 0.0003(19) 0.0039(17) -0.0055(18)
C25 0.040(2) 0.050(2) 0.041(2) -0.0108(19) -0.0018(18) -0.0102(19)
C26 0.057(3) 0.037(2) 0.042(2) 0.0029(18) -0.003(2) -0.014(2)
C27 0.043(3) 0.049(3) 0.078(3) 0.007(2) -0.004(2) -0.006(2)
C28 0.051(3) 0.071(3) 0.040(2) -0.013(2) 0.006(2) 0.005(2)
C29 0.050(3) 0.044(2) 0.045(2) -0.0019(19) 0.007(2) -0.008(2)
C30 0.043(2) 0.036(2) 0.040(2) -0.0079(17) -0.0028(18) -0.0055(17)
C31 0.034(2) 0.041(2) 0.052(3) -0.0063(19) -0.0035(18) -0.0106(17)
C32 0.032(2) 0.052(2) 0.046(2) 0.003(2) -0.0068(18) -0.0114(18)
C33 0.041(3) 0.051(3) 0.065(3) 0.003(2) -0.004(2) -0.006(2)
C34 0.033(2) 0.054(3) 0.071(3) -0.001(2) 0.003(2) -0.005(2)
C35 0.050(3) 0.047(2) 0.029(2) -0.0056(18) 0.0093(17) 0.0033(19)
C36 0.055(3) 0.055(3) 0.041(2) -0.007(2) -0.008(2) -0.009(2)
C37 0.055(3) 0.033(2) 0.041(2) 0.0055(18) -0.0024(19) -0.0056(18)
C38 0.042(2) 0.042(2) 0.034(2) -0.0001(17) 0.0053(17) 0.0023(18)
C39 0.043(2) 0.030(2) 0.057(3) -0.0089(18) 0.002(2) -0.0053(17)
C40 0.042(2) 0.038(2) 0.039(2) -0.0040(17) -0.0029(17) -0.0062(17)
C41 0.053(3) 0.055(3) 0.060(3) 0.004(2) 0.004(2) 0.000(2)
C42 0.061(3) 0.046(2) 0.037(2) 0.0016(19) -0.005(2) -0.002(2)
C43 0.029(2) 0.044(2) 0.051(3) -0.006(2) -0.0048(18) -0.0041(17)
C44 0.056(3) 0.050(3) 0.060(3) -0.006(2) -0.006(2) -0.005(2)
C45 0.073(3) 0.028(2) 0.068(3) -0.011(2) -0.008(3) 0.002(2)
C46 0.034(2) 0.059(3) 0.069(3) -0.007(2) 0.008(2) -0.004(2)
C47 0.042(2) 0.043(2) 0.042(2) 0.0046(19) -0.0119(18) -0.0030(18)
C48 0.031(2) 0.057(3) 0.046(2) -0.001(2) -0.0115(18) -0.0124(19)
C49 0.056(3) 0.046(2) 0.065(3) -0.005(2) -0.009(2) -0.016(2)
C50 0.046(3) 0.067(3) 0.076(4) -0.003(3) 0.007(3) -0.017(2)
C51 0.028(2) 0.060(3) 0.059(3) -0.005(2) 0.0003(19) -0.0065(19)
C52 0.046(2) 0.044(2) 0.044(2) -0.0129(19) 0.0187(19) 0.0002(19)
C53 0.070(3) 0.0266(19) 0.049(3) 0.0006(18) -0.011(2) 0.003(2)
C54 0.045(2) 0.044(2) 0.043(2) 0.0005(19) -0.0201(19) -0.0095(19)

loop_
_atom_type_symbol
_atom_type_description
_atom_type_scat_dispersion_real
_atom_type_scat_dispersion_imag
_atom_type_scat_source
C C 0.0033 0.0016 'International Tables Vol C Tables 4.2.6.8 and 6.1.1.4'
H H 0.0000 0.0000 'International Tables Vol C Tables 4.2.6.8 and 6.1.1.4'
N N 0.0061 0.0033 'International Tables Vol C Tables 4.2.6.8 and 6.1.1.4'
P P 0.1023 0.0942 'International Tables Vol C Tables 4.2.6.8 and 6.1.1.4'
F F 0.0171 0.0103 'International Tables Vol C Tables 4.2.6.8 and 6.1.1.4'
Pd Pd -0.9988 1.0072 'International Tables Vol C Tables 4.2.6.8 and 6.1.1.4'
O O 0.0106 0.0060 'International Tables Vol C Tables 4.2.6.8 and 6.1.1.4'

loop_
_geom_angle_atom_site_label_1
_geom_angle_atom_site_label_2
_geom_angle_atom_site_label_3
_geom_angle
_geom_angle_site_symmetry_1
_geom_angle_site_symmetry_3
N9 Pd1 N8 85.87(14) . .
N9 Pd1 N1 96.32(15) . .
N8 Pd1 N1 176.78(15) . .
N9 Pd1 N2 175.42(16) . .
N8 Pd1 N2 98.68(16) . .
N1 Pd1 N2 79.16(16) . .
N9 Pd1 Pd2 62.23(10) . .
N8 Pd1 Pd2 62.51(10) . .
N1 Pd1 Pd2 116.46(11) . .
N2 Pd1 Pd2 120.39(11) . .
N10 Pd2 N7 85.18(17) . .
N10 Pd2 N4 97.57(18) . .
N7 Pd2 N4 177.25(15) . .
N10 Pd2 N3 178.70(17) . .
N7 Pd2 N3 95.79(15) . .
N4 Pd2 N3 81.46(15) . .
N10 Pd2 Pd1 62.25(12) . .
N7 Pd2 Pd1 63.50(11) . .
N4 Pd2 Pd1 117.74(11) . .
N3 Pd2 Pd1 117.43(11) . .
N11 Pd3 N11 83.5(2) 8_565 .
N11 Pd3 N5 98.79(16) 8_565 .
N11 Pd3 N5 174.61(16) . .
N11 Pd3 N5 174.61(16) 8_565 8_565
N11 Pd3 N5 98.79(16) . 8_565
N5 Pd3 N5 78.5(2) . 8_565
N11 Pd3 Pd4 64.19(11) 8_565 .
N11 Pd3 Pd4 64.19(11) . .
N5 Pd3 Pd4 112.35(11) . .
N5 Pd3 Pd4 112.35(11) 8_565 .
N6 Pd4 N6 80.9(2) . 8_565
N6 Pd4 N12 176.35(15) . .
N6 Pd4 N12 95.54(15) 8_565 .
N6 Pd4 N12 95.54(15) . 8_565
N6 Pd4 N12 176.35(15) 8_565 8_565
N12 Pd4 N12 88.0(2) . 8_565
N6 Pd4 Pd3 116.48(11) . .
N6 Pd4 Pd3 116.48(11) 8_565 .
N12 Pd4 Pd3 64.38(11) . .
N12 Pd4 Pd3 64.38(11) 8_565 .
F1 P1 F6 179.64(19) . .
F1 P1 F5 95.45(14) . .
F6 P1 F5 84.47(14) . .
F1 P1 F3 87.24(14) . .
F6 P1 F3 92.83(14) . .
F5 P1 F3 175.86(16) . .
F1 P1 F4 91.10(14) . .
F6 P1 F4 89.26(14) . .
F5 P1 F4 91.93(14) . .
F3 P1 F4 91.17(14) . .
F1 P1 F2 90.11(14) . .
F6 P1 F2 89.54(15) . .
F5 P1 F2 91.23(14) . .
F3 P1 F2 85.60(14) . .
F4 P1 F2 176.49(15) . .
F10 P2 F9 89.57(13) . .
F10 P2 F12 90.51(15) . .
F9 P2 F12 89.89(14) . .
F10 P2 F8 179.77(17) . .
F9 P2 F8 90.66(13) . .
F12 P2 F8 89.48(14) . .
F10 P2 F11 89.77(15) . .
F9 P2 F11 90.54(14) . .
F12 P2 F11 179.50(18) . .
F8 P2 F11 90.24(14) . .
F10 P2 F7 89.50(13) . .
F9 P2 F7 179.01(16) . .
F12 P2 F7 89.78(14) . .
F8 P2 F7 90.27(14) . .
F11 P2 F7 89.80(14) . .
F13 P3 F13 110.8(5) . 8_565
F13 P3 F16 87.2(3) . .
F13 P3 F16 123.5(3) 8_565 .
F13 P3 F16 123.5(3) . 8_565
F13 P3 F16 87.2(3) 8_565 8_565
F13 P3 F14 58.1(3) . 8_565
F13 P3 F14 96.7(3) 8_565 8_565
F16 P3 F14 135.3(2) . 8_565
F16 P3 F14 174.9(3) 8_565 8_565
F13 P3 F14 96.7(3) . .
F13 P3 F14 58.1(3) 8_565 .
F16 P3 F14 174.9(3) . .
F16 P3 F14 135.3(2) 8_565 .
F13 P3 F18 144.0(3) . 8_565
F13 P3 F18 89.9(3) 8_565 8_565
F16 P3 F18 106.0(3) . 8_565
F16 P3 F18 85.2(3) 8_565 8_565
F14 P3 F18 91.5(3) 8_565 8_565
F14 P3 F18 68.9(3) . 8_565
F13 P3 F18 89.9(3) . .
F13 P3 F18 144.0(3) 8_565 .
F16 P3 F18 85.2(3) . .
F16 P3 F18 106.0(3) 8_565 .
F14 P3 F18 68.9(3) 8_565 .
F14 P3 F18 91.5(3) . .
F18 P3 F18 59.0(4) 8_565 .
F13 P3 F15 71.7(3) . 8_565
F13 P3 F15 177.3(4) 8_565 8_565
F16 P3 F15 57.2(3) . 8_565
F16 P3 F15 92.3(3) 8_565 8_565
F14 P3 F15 83.7(3) 8_565 8_565
F14 P3 F15 121.0(3) . 8_565
F18 P3 F15 87.3(4) 8_565 8_565
F13 P3 F15 177.3(4) . .
F13 P3 F15 71.7(3) 8_565 .
F16 P3 F15 92.3(3) . .
F16 P3 F15 57.2(3) 8_565 .
F14 P3 F15 121.0(3) 8_565 .
F14 P3 F15 83.7(3) . .
F18 P3 F15 87.3(4) . .
F15 P3 F15 105.7(5) 8_565 .
F13 P3 F17 91.8(3) . .
F16 P3 F17 91.3(3) . .
F16 P3 F17 70.1(3) 8_565 .
F14 P3 F17 115.0(3) 8_565 .
F14 P3 F17 91.9(3) . .
F18 P3 F17 120.5(3) 8_565 .
F18 P3 F17 176.1(3) . .
F15 P3 F17 144.1(3) 8_565 .
F15 P3 F17 90.9(3) . .
F13 P3 F17 91.8(3) 8_565 8_565
F16 P3 F17 70.1(3) . 8_565
F16 P3 F17 91.3(3) 8_565 8_565
F14 P3 F17 91.9(3) 8_565 8_565
F14 P3 F17 115.0(3) . 8_565
F18 P3 F17 176.1(3) 8_565 8_565
F18 P3 F17 120.5(3) . 8_565
F15 P3 F17 90.9(3) 8_565 8_565
F15 P3 F17 144.1(3) . 8_565
F17 P3 F17 59.7(4) . 8_565
F24 P4 F22 52.1(2) 8_565 .
F24 P4 F22 91.5(3) . .
F24 P4 F22 91.5(3) 8_565 8_565
F24 P4 F22 52.1(2) . 8_565
F22 P4 F22 127.8(4) . 8_565
F24 P4 F21 90.3(2) 8_565 8_565
F24 P4 F21 102.0(2) . 8_565
F22 P4 F21 59.3(2) . 8_565
F22 P4 F21 89.8(2) 8_565 8_565
F24 P4 F21 102.0(2) 8_565 .
F24 P4 F21 90.3(2) . .
F22 P4 F21 89.8(2) . .
F22 P4 F21 59.3(2) 8_565 .
F24 P4 F23 138.2(3) 8_565 .
F24 P4 F23 179.7(3) . .
F22 P4 F23 88.6(3) . .
F22 P4 F23 128.0(3) 8_565 .
F21 P4 F23 78.3(3) 8_565 .
F21 P4 F23 89.9(3) . .
F24 P4 F23 179.7(3) 8_565 8_565
F24 P4 F23 138.2(3) . 8_565
F22 P4 F23 128.0(3) . 8_565
F22 P4 F23 88.6(3) 8_565 8_565
F21 P4 F23 89.9(3) 8_565 8_565
F21 P4 F23 78.3(3) . 8_565
F24 P4 F20 89.1(2) 8_565 8_565
F24 P4 F20 128.5(3) . 8_565
F22 P4 F20 52.7(2) . 8_565
F22 P4 F20 179.4(3) 8_565 8_565
F21 P4 F20 90.2(2) 8_565 8_565
F21 P4 F20 120.5(2) . 8_565
F23 P4 F20 51.4(2) . 8_565
F23 P4 F20 90.7(3) 8_565 8_565
F24 P4 F20 128.5(3) 8_565 .
F24 P4 F20 89.1(2) . .
F22 P4 F20 179.4(3) . .
F22 P4 F20 52.7(2) 8_565 .
F21 P4 F20 120.5(2) 8_565 .
F21 P4 F20 90.2(2) . .
F23 P4 F20 90.7(3) . .
F23 P4 F20 51.4(2) 8_565 .
F20 P4 F20 126.9(3) 8_565 .
F24 P4 F19 78.1(2) 8_565 .
F24 P4 F19 89.8(3) . .
F22 P4 F19 90.1(2) . .
F22 P4 F19 120.9(2) 8_565 .
F21 P4 F19 147.09(19) 8_565 .
F21 P4 F19 179.8(3) . .
F23 P4 F19 89.9(3) . .
F23 P4 F19 101.6(3) 8_565 .
F20 P4 F19 59.3(2) 8_565 .
F20 P4 F19 89.9(2) . .
F24 P4 F19 89.8(3) 8_565 8_565
F24 P4 F19 78.1(2) . 8_565
F22 P4 F19 120.9(2) . 8_565
F22 P4 F19 90.1(2) 8_565 8_565
F21 P4 F19 179.8(3) 8_565 8_565
F21 P4 F19 147.09(19) . 8_565
F23 P4 F19 101.6(3) . 8_565
F23 P4 F19 89.9(3) 8_565 8_565
F20 P4 F19 89.9(2) 8_565 8_565
F20 P4 F19 59.3(2) . 8_565
F17 F13 F14 129.4(6) 8_565 8_565
F17 F13 P3 76.6(4) 8_565 .
F14 F13 P3 62.6(3) 8_565 .
F14 F14 F13 115.1(3) 8_565 8_565
F14 F14 P3 66.96(16) 8_565 .
F13 F14 P3 59.3(3) 8_565 .
F18 F15 F16 120.6(7) 8_565 8_565
F18 F15 P3 73.0(6) 8_565 .
F16 F15 P3 60.4(3) 8_565 .
F16 F16 F15 117.6(3) 8_565 8_565
F16 F16 P3 68.59(18) 8_565 .
F15 F16 P3 62.5(3) 8_565 .
F13 F17 F17 115.5(4) 8_565 8_565
F13 F17 P3 65.4(4) 8_565 .
F17 F17 P3 60.1(2) 8_565 .
F15 F18 F18 121.8(6) 8_565 8_565
F15 F18 P3 73.2(6) 8_565 .
F18 F18 P3 60.5(2) 8_565 .
F19 F19 F20 128.0(2) 8_565 8_565
F19 F19 P4 73.48(14) 8_565 .
F20 F19 P4 60.3(2) 8_565 .
F23 F20 F22 105.1(4) 8_565 8_565
F23 F20 F19 98.8(4) 8_565 8_565
F22 F20 F19 97.4(4) 8_565 8_565
F23 F20 P4 64.1(3) 8_565 .
F22 F20 P4 63.1(3) 8_565 .
F19 F20 P4 60.3(2) 8_565 .
F21 F21 F22 128.3(2) 8_565 8_565
F21 F21 P4 73.61(14) 8_565 .
F22 F21 P4 60.2(2) 8_565 .
F24 F22 F20 105.6(4) 8_565 8_565
F24 F22 F21 98.7(4) 8_565 8_565
F20 F22 F21 98.2(4) 8_565 8_565
F24 F22 P4 63.9(3) 8_565 .
F20 F22 P4 64.2(3) 8_565 .
F21 F22 P4 60.5(3) 8_565 .
F23 F23 F20 128.6(3) 8_565 8_565
F23 F23 P4 69.14(19) 8_565 .
F20 F23 P4 64.5(3) 8_565 .
F24 F24 F22 128.2(3) 8_565 8_565
F24 F24 P4 69.11(17) 8_565 .
F22 F24 P4 64.1(3) 8_565 .
C1 N1 C5 118.5(4) . .
C1 N1 Pd1 126.5(3) . .
C5 N1 Pd1 114.5(3) . .
C10 N2 C6 118.3(4) . .
C10 N2 Pd1 125.2(3) . .
C6 N2 Pd1 116.0(3) . .
C15 N3 C11 120.3(4) . .
C15 N3 Pd2 113.5(3) . .
C11 N3 Pd2 125.6(3) . .
C20 N4 C16 117.9(4) . .
C20 N4 Pd2 127.6(3) . .
C16 N4 Pd2 114.4(3) . .
C42 N5 C46 117.8(4) . .
C42 N5 Pd3 117.9(3) . .
C46 N5 Pd3 124.0(3) . .
C51 N6 C47 118.9(4) . .
C51 N6 Pd4 115.2(3) . .
C47 N6 Pd4 125.7(3) . .
N8 N7 C24 107.6(3) . .
N8 N7 Pd2 116.1(2) . .
C24 N7 Pd2 134.9(3) . .
C22 N8 N7 108.2(3) . .
C22 N8 Pd1 133.0(3) . .
N7 N8 Pd1 117.9(3) . .
C29 N9 N10 108.7(3) . .
C29 N9 Pd1 131.5(3) . .
N10 N9 Pd1 116.4(3) . .
N9 N10 C27 106.8(4) . .
N9 N10 Pd2 119.0(3) . .
C27 N10 Pd2 131.7(3) . .
N12 N11 C38 108.2(3) . .
N12 N11 Pd3 117.1(3) . .
C38 N11 Pd3 134.3(3) . .
N11 N12 C40 109.3(4) . .
N11 N12 Pd4 114.1(3) . .
C40 N12 Pd4 134.7(3) . .
H1A O1 H1B 109.5 . .
H2D O2 H2C 109.5 . .
H3E O3 H3F 109.5 . .
H4D O4 H4B 109.5 . .
H6D O6 H6A 109.5 . .
H7A O7 H7B 109.5 . .
H8A O8 H8C 109.5 . .
H9D O9 H9C 109.5 . .
O10 O10 H10A 103.0 8_565 .
H10A O10 H10B 109.5 . .
H11A O11 H11B 109.5 . .
H12B O12 H12C 109.5 . .
H13D O13 H13C 109.4 . .
H14A O14 H14B 109.5 . .
H15D O15 H15C 109.5 . .
O16 O16 H16A 94.3 8_565 .
O16 O16 H16B 63.2 8_565 .
H16A O16 H16B 109.5 . .
H17D O17 H17F 109.5 . .
H18C O18 H18D 107.5 . .
H19D O19 H19G 109.5 . .
H20A O20 H20C 115.7 . .
N1 C1 C2 122.9(4) . .
N1 C1 H1 118.6 . .
C2 C1 H1 118.6 . .
C3 C2 C1 119.3(4) . .
C3 C2 H2 120.4 . .
C1 C2 H2 120.4 . .
C2 C3 C4 119.7(4) . .
C2 C3 H3 120.1 . .
C4 C3 H3 120.1 . .
C3 C4 C5 122.4(4) . .
C3 C4 H4 118.8 . .
C5 C4 H4 118.8 . .
C4 C5 C6 127.5(4) . .
C4 C5 N1 117.1(4) . .
C6 C5 N1 115.2(4) . .
C7 C6 N2 122.8(5) . .
C7 C6 C5 123.6(5) . .
N2 C6 C5 112.8(4) . .
C6 C7 C8 118.8(5) . .
C6 C7 H7 120.6 . .
C8 C7 H7 120.6 . .
C7 C8 C9 119.8(4) . .
C7 C8 H8 120.1 . .
C9 C8 H8 120.1 . .
C10 C9 C8 119.2(4) . .
C10 C9 H9 120.4 . .
C8 C9 H9 120.4 . .
C9 C10 N2 121.1(4) . .
C9 C10 H10 119.5 . .
N2 C10 H10 119.5 . .
N3 C11 C12 119.6(5) . .
N3 C11 H11 120.2 . .
C12 C11 H11 120.2 . .
C13 C12 C11 121.0(5) . .
C13 C12 H12 119.5 . .
C11 C12 H12 119.5 . .
C12 C13 C14 120.7(4) . .
C12 C13 H13 119.7 . .
C14 C13 H13 119.7 . .
C13 C14 C15 116.4(4) . .
C13 C14 H14 121.8 . .
C15 C14 H14 121.8 . .
N3 C15 C14 121.9(4) . .
N3 C15 C16 117.5(4) . .
C14 C15 C16 120.6(4) . .
C17 C16 N4 114.9(4) . .
C17 C16 C15 132.5(4) . .
N4 C16 C15 112.4(4) . .
C18 C17 C16 125.7(4) . .
C18 C17 H17 117.6 . .
C16 C17 H17 116.7 . .
C17 C18 C19 118.5(4) . .
C17 C18 H18 120.7 . .
C19 C18 H18 120.7 . .
C20 C19 C18 118.5(5) . .
C20 C19 H19 120.8 . .
C18 C19 H19 120.8 . .
C19 C20 N4 124.5(5) . .
C19 C20 H20 117.8 . .
N4 C20 H20 117.8 . .
C22 C21 H21A 109.5 . .
C22 C21 H21B 109.5 . .
H21A C21 H21B 109.5 . .
C22 C21 H21C 109.5 . .
H21A C21 H21C 109.5 . .
H21B C21 H21C 109.5 . .
C23 C22 N8 107.6(4) . .
C23 C22 C21 134.8(4) . .
N8 C22 C21 116.9(4) . .
C22 C23 C24 109.8(4) . .
C22 C23 C53 124.4(5) . .
C24 C23 C53 125.7(4) . .
C23 C24 N7 106.5(4) . .
C23 C24 C25 135.7(4) . .
N7 C24 C25 117.7(4) . .
C24 C25 H25A 109.5 . .
C24 C25 H25B 108.5 . .
H25A C25 H25B 109.5 . .
C24 C25 H25C 110.5 . .
H25A C25 H25C 109.5 . .
H25B C25 H25C 109.5 . .
C27 C26 H26A 109.5 . .
C27 C26 H26B 109.5 . .
H26A C26 H26B 109.5 . .
C27 C26 H26C 109.5 . .
H26A C26 H26C 109.5 . .
H26B C26 H26C 109.5 . .
N10 C27 C28 108.8(4) . .
N10 C27 C26 118.6(5) . .
C28 C27 C26 132.5(5) . .
C29 C28 C27 106.1(4) . .
C29 C28 C31 126.1(4) . .
C27 C28 C31 127.8(4) . .
N9 C29 C28 109.7(4) . .
N9 C29 C30 118.8(4) . .
C28 C29 C30 131.6(4) . .
C29 C30 H30A 109.5 . .
C29 C30 H30B 109.5 . .
H30A C30 H30B 109.5 . .
C29 C30 H30C 109.5 . .
H30A C30 H30C 109.5 . .
H30B C30 H30C 109.5 . .
C36 C31 C32 120.0(4) . .
C36 C31 C28 122.0(4) . .
C32 C31 C28 116.8(4) . .
C33 C32 C31 118.2(4) . .
C33 C32 H32 120.9 . .
C31 C32 H32 120.9 . .
C32 C33 C34 122.1(4) . .
C32 C33 H33 118.9 . .
C34 C33 H33 118.9 . .
C35 C34 C33 119.4(4) . .
C35 C34 C39 121.7(4) . .
C33 C34 C39 118.5(4) . .
C34 C35 C36 121.3(4) . .
C34 C35 H35 119.4 . .
C36 C35 H35 119.4 . .
C35 C36 C31 118.7(4) . .
C35 C36 H36 120.6 . .
C31 C36 H36 120.6 . .
C38 C37 H37A 109.5 . .
C38 C37 H37B 109.5 . .
H37A C37 H37B 109.5 . .
C38 C37 H37C 109.5 . .
H37A C37 H37C 109.5 . .
H37B C37 H37C 109.5 . .
N11 C38 C39 106.7(3) . .
N11 C38 C37 120.1(4) . .
C39 C38 C37 133.2(4) . .
C40 C39 C38 108.1(3) . .
C40 C39 C34 126.1(4) . .
C38 C39 C34 125.7(4) . .
N12 C40 C39 107.6(4) . .
N12 C40 C41 117.0(4) . .
C39 C40 C41 135.4(4) . .
C40 C41 H41C 112.9 . .
C40 C41 H41A 106.1 . .
H41C C41 H41A 112.2 . .
C40 C41 H41B 106.4 . .
H41C C41 H41B 112.2 . .
H41A C41 H41B 106.6 . .
C43 C42 N5 120.3(4) . .
C43 C42 C42 127.1(3) . 8_565
N5 C42 C42 112.5(2) . 8_565
C42 C43 C44 120.2(4) . .
C42 C43 H43 119.9 . .
C44 C43 H43 119.9 . .
C45 C44 C43 122.9(4) . .
C45 C44 H44 118.6 . .
C43 C44 H44 118.6 . .
C44 C45 C46 116.6(4) . .
C44 C45 H45 121.7 . .
C46 C45 H45 121.7 . .
C45 C46 N5 122.1(4) . .
C45 C46 H46 119.0 . .
N5 C46 H46 119.0 . .
C48 C47 N6 121.9(4) . .
C48 C47 H47 119.1 . .
N6 C47 H47 119.1 . .
C47 C48 C49 119.9(4) . .
C47 C48 H48 120.1 . .
C49 C48 H48 120.1 . .
C48 C49 C50 117.5(5) . .
C48 C49 H49 121.3 . .
C50 C49 H49 121.3 . .
C51 C50 C49 122.2(5) . .
C51 C50 H50 118.9 . .
C49 C50 H50 118.9 . .
C50 C51 N6 119.4(4) . .
C50 C51 C51 125.4(3) . 8_565
N6 C51 C51 114.2(2) . 8_565
C52 C52 C53 120.2(3) 8_565 .
C52 C52 H52 119.9 8_565 .
C53 C52 H52 119.9 . .
C54 C53 C52 120.5(4) . .
C54 C53 C23 119.8(4) . .
C52 C53 C23 119.6(4) . .
C53 C54 C54 119.2(2) . 8_565
C53 C54 H54 120.4 . .
C54 C54 H54 120.4 8_565 .

loop_
_geom_bond_atom_site_label_1
_geom_bond_atom_site_label_2
_geom_bond_distance
_geom_bond_site_symmetry_2
Pd1 N9 1.962(3) .
Pd1 N8 1.985(3) .
Pd1 N1 1.993(4) .
Pd1 N2 2.014(4) .
Pd1 Pd2 3.2221(7) .
Pd2 N10 1.925(4) .
Pd2 N7 1.978(3) .
Pd2 N4 2.000(4) .
Pd2 N3 2.049(4) .
Pd3 N11 1.951(4) 8_565
Pd3 N11 1.951(4) .
Pd3 N5 1.986(4) .
Pd3 N5 1.986(4) 8_565
Pd3 Pd4 3.0990(9) .
Pd4 N6 1.983(3) .
Pd4 N6 1.983(3) 8_565
Pd4 N12 1.987(4) .
Pd4 N12 1.987(4) 8_565
P1 F1 1.605(3) .
P1 F6 1.618(3) .
P1 F5 1.632(3) .
P1 F3 1.644(3) .
P1 F4 1.659(3) .
P1 F2 1.677(3) .
P2 F10 1.651(3) .
P2 F9 1.651(2) .
P2 F12 1.654(3) .
P2 F8 1.663(3) .
P2 F11 1.664(3) .
P2 F7 1.673(3) .
P3 F13 1.574(6) .
P3 F13 1.574(6) 8_565
P3 F16 1.619(6) .
P3 F16 1.619(6) 8_565
P3 F14 1.624(6) 8_565
P3 F14 1.624(6) .
P3 F18 1.649(7) 8_565
P3 F18 1.649(7) .
P3 F15 1.652(6) 8_565
P3 F15 1.652(6) .
P3 F17 1.683(6) .
P3 F17 1.683(6) 8_565
P4 F24 1.652(5) 8_565
P4 F24 1.652(5) .
P4 F22 1.656(6) .
P4 F22 1.656(6) 8_565
P4 F21 1.662(5) 8_565
P4 F21 1.662(5) .
P4 F23 1.664(6) .
P4 F23 1.664(6) 8_565
P4 F20 1.671(5) 8_565
P4 F20 1.671(5) .
P4 F19 1.671(5) .
P4 F19 1.671(5) 8_565
F13 F17 1.064(7) 8_565
F13 F14 1.554(8) 8_565
F14 F14 1.272(9) 8_565
F14 F13 1.554(8) 8_565
F15 F18 0.959(7) 8_565
F15 F16 1.565(8) 8_565
F16 F16 1.182(10) 8_565
F16 F15 1.565(8) 8_565
F17 F13 1.064(7) 8_565
F17 F17 1.676(11) 8_565
F18 F15 0.959(7) 8_565
F18 F18 1.624(12) 8_565
F19 F19 0.951(8) 8_565
F19 F20 1.654(7) 8_565
F20 F23 1.446(7) 8_565
F20 F22 1.476(7) 8_565
F20 F19 1.654(7) 8_565
F21 F21 0.938(8) 8_565
F21 F22 1.642(6) 8_565
F22 F24 1.452(7) 8_565
F22 F20 1.476(7) 8_565
F22 F21 1.642(6) 8_565
F23 F23 1.185(11) 8_565
F23 F20 1.446(7) 8_565
F24 F24 1.179(10) 8_565
F24 F22 1.452(7) 8_565
N1 C1 1.362(5) .
N1 C5 1.430(5) .
N2 C10 1.370(6) .
N2 C6 1.392(6) .
N3 C15 1.340(5) .
N3 C11 1.353(6) .
N4 C20 1.385(6) .
N4 C16 1.432(6) .
N5 C42 1.407(6) .
N5 C46 1.420(6) .
N6 C51 1.392(6) .
N6 C47 1.399(5) .
N7 N8 1.423(5) .
N7 C24 1.430(5) .
N8 C22 1.418(6) .
N9 C29 1.396(5) .
N9 N10 1.413(5) .
N10 C27 1.422(6) .
N11 N12 1.393(5) .
N11 C38 1.427(5) .
N12 C40 1.407(5) .
O1 H1A 0.8497 .
O1 H1B 0.8500 .
O2 H2D 0.8501 .
O2 H2C 0.8498 .
O3 H3E 0.8499 .
O3 H3F 0.8502 .
O4 H4D 0.8501 .
O4 H4B 0.8501 .
O6 H6D 0.8499 .
O6 H6A 0.8499 .
O7 H7A 0.8500 .
O7 H7B 0.8501 .
O8 H8A 0.8501 .
O8 H8C 0.8500 .
O9 H9D 0.8500 .
O9 H9C 0.8501 .
O10 O10 1.29(2) 8_565
O10 H10A 0.8503 .
O10 H10B 0.8501 .
O11 H11A 0.8500 .
O11 H11B 0.8500 .
O12 H12B 0.8501 .
O12 H12C 0.8498 .
O13 H13D 0.8501 .
O13 H13C 0.8503 .
O14 H14A 0.8501 .
O14 H14B 0.8498 .
O15 H15D 0.8499 .
O15 H15C 0.8501 .
O16 O16 1.005(10) 8_565
O16 H16A 0.8499 .
O16 H16B 0.8504 .
O17 H17D 0.8500 .
O17 H17F 0.8501 .
O18 H18C 0.8500 .
O18 H18D 0.8501 .
O19 H19D 0.8499 .
O19 H19G 0.8501 .
O20 H20A 0.8501 .
O20 H20C 0.8503 .
C1 C2 1.366(5) .
C1 H1 0.9300 .
C2 C3 1.359(6) .
C2 H2 0.9300 .
C3 C4 1.373(6) .
C3 H3 0.9300 .
C4 C5 1.380(6) .
C4 H4 0.9300 .
C5 C6 1.397(6) .
C6 C7 1.338(6) .
C7 C8 1.381(6) .
C7 H7 0.9300 .
C8 C9 1.417(6) .
C8 H8 0.9300 .
C9 C10 1.360(6) .
C9 H9 0.9300 .
C10 H10 0.9300 .
C11 C12 1.388(7) .
C11 H11 0.9300 .
C12 C13 1.350(6) .
C12 H12 0.9300 .
C13 C14 1.391(6) .
C13 H13 0.9300 .
C14 C15 1.423(6) .
C14 H14 0.9300 .
C15 C16 1.465(6) .
C16 C17 1.374(6) .
C17 C18 1.352(6) .
C17 H17 0.9299 .
C18 C19 1.379(6) .
C18 H18 0.9300 .
C19 C20 1.332(6) .
C19 H19 0.9300 .
C20 H20 0.9300 .
C21 C22 1.470(6) .
C21 H21A 0.9600 .
C21 H21B 0.9600 .
C21 H21C 0.9600 .
C22 C23 1.389(6) .
C23 C24 1.422(6) .
C23 C53 1.438(6) .
C24 C25 1.470(6) .
C25 H25A 0.9601 .
C25 H25B 0.9601 .
C25 H25C 0.9602 .
C26 C27 1.458(6) .
C26 H26A 0.9600 .
C26 H26B 0.9600 .
C26 H26C 0.9600 .
C27 C28 1.434(7) .
C28 C29 1.407(7) .
C28 C31 1.458(6) .
C29 C30 1.492(6) .
C30 H30A 0.9600 .
C30 H30B 0.9600 .
C30 H30C 0.9600 .
C31 C36 1.407(6) .
C31 C32 1.427(6) .
C32 C33 1.378(6) .
C32 H32 0.9300 .
C33 C34 1.388(7) .
C33 H33 0.9300 .
C34 C35 1.376(6) .
C34 C39 1.473(6) .
C35 C36 1.400(6) .
C35 H35 0.9300 .
C36 H36 0.9300 .
C37 C38 1.467(6) .
C37 H37A 0.9600 .
C37 H37B 0.9600 .
C37 H37C 0.9600 .
C38 C39 1.435(6) .
C39 C40 1.414(6) .
C40 C41 1.464(6) .
C41 H41C 0.9601 .
C41 H41A 0.9601 .
C41 H41B 0.9596 .
C42 C43 1.345(6) .
C42 C42 1.436(9) 8_565
C43 C44 1.387(6) .
C43 H43 0.9300 .
C44 C45 1.380(7) .
C44 H44 0.9300 .
C45 C46 1.382(6) .
C45 H45 0.9300 .
C46 H46 0.9300 .
C47 C48 1.366(6) .
C47 H47 0.9300 .
C48 C49 1.393(7) .
C48 H48 0.9300 .
C49 C50 1.428(7) .
C49 H49 0.9300 .
C50 C51 1.356(7) .
C50 H50 0.9300 .
C51 C51 1.431(9) 8_565
C52 C52 1.401(8) 8_565
C52 C53 1.403(6) .
C52 H52 0.9300 .
C53 C54 1.374(6) .
C54 C54 1.473(8) 8_565
C54 H54 0.9300 .
